data_2230904
loop_
_publ_author_name
'Saraswathi, B. S.'
'Foro, Sabine'
'Gowda, B. Thimme'

_publ_section_title
;
 <i>N</i>,<i>N</i>'-Bis(3-methylphenyl)succinamide dihydrate
;
_journal_coeditor_code WM2494
_journal_issue 7
_journal_name_full 'Acta Crystallographica Section E'
_journal_page_first o1591
_journal_paper_doi 10.1107/S1600536811020940
_journal_volume 67
_journal_year 2011
_chemical_formula_iupac 'C18 H20 N2 O2, 2H2 O'
_chemical_formula_moiety 'C18 H20 N2 O2, 2(H2 O)'
_chemical_formula_sum 'C18 H24 N2 O4'
_chemical_formula_weight 332.39
_chemical_name_common
;
<i>N</i>,<i>N</i>'-Bis(3-methylphenyl)succinamide dihydrate
;
_chemical_name_systematic
;
<i>N</i>,<i>N</i>'-Bis(3-methylphenyl)butane-1,4-diamide dihydrate
;
_space_group_IT_number 14
_symmetry_cell_setting monoclinic
_symmetry_space_group_name_Hall '-P 2ybc'
_symmetry_space_group_name_H-M 'P 1 21/c 1'
_atom_sites_solution_hydrogens geom
_atom_sites_solution_primary direct
_atom_sites_solution_secondary difmap
_audit_creation_method SHELXL-97
_cell_angle_alpha 90.00
_cell_angle_beta 108.67(3)
_cell_angle_gamma 90.00
_cell_formula_units_Z 2
_cell_length_a 13.401(4)
_cell_length_b 4.937(2)
_cell_length_c 14.446(4)
_cell_measurement_reflns_used 433
_cell_measurement_temperature 293(2)
_cell_measurement_theta_max 28.16
_cell_measurement_theta_min 2.88
_cell_volume 905.5(5)
_computing_cell_refinement
;
CrysAlis RED (Oxford Diffraction, 2009)
;
_computing_data_collection
;
CrysAlis CCD (Oxford Diffraction, 2009)
;
_computing_data_reduction
;
CrysAlis RED (Oxford Diffraction, 2009)
;
_computing_molecular_graphics 'PLATON (Spek, 2009)'
_computing_publication_material 'SHELXL97 (Sheldrick, 2008)'
_computing_structure_refinement 'SHELXL97 (Sheldrick, 2008)'
_computing_structure_solution 'SHELXS97 (Sheldrick, 2008)'
_diffrn_ambient_temperature 293(2)
_diffrn_measured_fraction_theta_full 0.980
_diffrn_measured_fraction_theta_max 0.980
_diffrn_measurement_device_type
;
Oxford Diffraction Xcalibur diffractometer
with a Sapphire CCD detector
;
_diffrn_measurement_method
;
Rotation method data acquisition using \w
;
_diffrn_radiation_monochromator graphite
_diffrn_radiation_source 'fine-focus sealed tube'
_diffrn_radiation_type MoK\a
_diffrn_radiation_wavelength 0.71073
_diffrn_reflns_av_R_equivalents 0.0641
_diffrn_reflns_av_sigmaI/netI 0.1254
_diffrn_reflns_limit_h_max 16
_diffrn_reflns_limit_h_min -10
_diffrn_reflns_limit_k_max 4
_diffrn_reflns_limit_k_min -6
_diffrn_reflns_limit_l_max 17
_diffrn_reflns_limit_l_min -17
_diffrn_reflns_number 2857
_diffrn_reflns_theta_full 25.67
_diffrn_reflns_theta_max 25.67
_diffrn_reflns_theta_min 2.89
_diffrn_standards_decay_% 0
_exptl_absorpt_coefficient_mu 0.086
_exptl_absorpt_correction_T_max 0.9966
_exptl_absorpt_correction_T_min 0.9597
_exptl_absorpt_correction_type multi-scan
_exptl_absorpt_process_details
;
(CrysAlis RED; Oxford Diffraction, 2009)
;
_exptl_crystal_colour colourless
_exptl_crystal_density_diffrn 1.219
_exptl_crystal_density_method 'not measured'
_exptl_crystal_description needle
_exptl_crystal_F_000 356
_exptl_crystal_size_max 0.48
_exptl_crystal_size_mid 0.12
_exptl_crystal_size_min 0.04
_refine_diff_density_max 0.231
_refine_diff_density_min -0.231
_refine_ls_extinction_method none
_refine_ls_goodness_of_fit_ref 1.225
_refine_ls_hydrogen_treatment constr
_refine_ls_matrix_type full
_refine_ls_number_parameters 123
_refine_ls_number_reflns 1679
_refine_ls_number_restraints 10
_refine_ls_restrained_S_all 1.222
_refine_ls_R_factor_all 0.2477
_refine_ls_R_factor_gt 0.1256
_refine_ls_shift/su_max 0.008
_refine_ls_shift/su_mean 0.000
_refine_ls_structure_factor_coef Fsqd
_refine_ls_weighting_details 'calc w=1/[\s^2^(Fo^2^)+(0.0000P)^2^+1.5559P] where P=(Fo^2^+2Fc^2^)/3'
_refine_ls_weighting_scheme calc
_refine_ls_wR_factor_gt 0.1299
_refine_ls_wR_factor_ref 0.1585
_reflns_number_gt 797
_reflns_number_total 1679
_reflns_threshold_expression I>2\s(I)
_cod_data_source_file wm2494.cif
_cod_data_source_block I
_cod_original_sg_symbol_H-M 'P 21/c'
_cod_database_code 2230904
_cod_database_fobs_code 2230904

loop_
_symmetry_equiv_pos_as_xyz
'x, y, z'
'-x, y+1/2, -z+1/2'
'-x, -y, -z'
'x, -y-1/2, z-1/2'

loop_
_atom_site_type_symbol
_atom_site_label
_atom_site_fract_x
_atom_site_fract_y
_atom_site_fract_z
_atom_site_U_iso_or_equiv
_atom_site_adp_type
_atom_site_calc_flag
_atom_site_refinement_flags
_atom_site_occupancy
_atom_site_symmetry_multiplicity
_atom_site_disorder_assembly
_atom_site_disorder_group
O O1 0.1286(3) 0.1598(8) 0.4781(2) 0.0590(12) Uani d . 1 1 . .
N N1 0.1521(3) 0.1149(9) 0.6385(3) 0.0471(13) Uani d D 1 1 . .
H H1N 0.1313 0.1791 0.6846 0.056 Uiso calc RD 1 1 . .
C C1 0.2292(4) -0.0896(12) 0.6675(4) 0.0467(15) Uani d . 1 1 . .
C C2 0.2784(4) -0.2019(13) 0.6062(4) 0.0582(17) Uani d . 1 1 . .
H H2 0.2614 -0.1412 0.5421 0.070 Uiso calc R 1 1 . .
C C3 0.3535(5) -0.4063(13) 0.6396(6) 0.0668(19) Uani d . 1 1 . .
C C4 0.3776(5) -0.4944(14) 0.7340(6) 0.076(2) Uani d . 1 1 . .
H H4 0.4281 -0.6288 0.7572 0.091 Uiso calc R 1 1 . .
C C5 0.3280(5) -0.3861(15) 0.7938(6) 0.081(2) Uani d . 1 1 . .
H H5 0.3439 -0.4510 0.8574 0.098 Uiso calc R 1 1 . .
C C6 0.2547(5) -0.1828(13) 0.7627(4) 0.0625(18) Uani d . 1 1 . .
H H6 0.2226 -0.1086 0.8051 0.075 Uiso calc R 1 1 . .
C C7 0.1061(4) 0.2251(11) 0.5504(4) 0.0408(14) Uani d . 1 1 . .
C C8 0.0227(4) 0.4323(11) 0.5484(3) 0.0407(14) Uani d . 1 1 . .
H H8A -0.0337 0.3441 0.5655 0.049 Uiso calc R 1 1 . .
H H8B 0.0530 0.5691 0.5975 0.049 Uiso calc R 1 1 . .
C C9 0.4042(6) -0.5247(16) 0.5729(5) 0.098(3) Uani d P 0.910(8) 1 . .
H H9A 0.4538 -0.3979 0.5624 0.147 Uiso calc PR 0.910(8) 1 . .
H H9B 0.3516 -0.5661 0.5116 0.147 Uiso calc PR 0.910(8) 1 . .
H H9C 0.4403 -0.6878 0.6010 0.147 Uiso calc PR 0.910(8) 1 . .
C C9' 0.367(4) -0.529(11) 0.878(4) 0.041(18) Uani d PU 0.090(8) 1 . .
H H9'A 0.4200 -0.6566 0.8750 0.061 Uiso d PR 0.090(8) 1 . .
H H9'B 0.3956 -0.4078 0.9317 0.061 Uiso d PR 0.090(8) 1 . .
H H9'C 0.3080 -0.6241 0.8861 0.061 Uiso d PR 0.090(8) 1 . .
O O2 0.0524(3) 0.1884(9) 0.2803(2) 0.0583(12) Uani d GD 1 1 . .
H H21 0.0046 0.3006 0.2619 0.087 Uiso d GD 1 1 . .
H H22 0.0756 0.1747 0.3415 0.087 Uiso d GD 1 1 . .

loop_
_atom_site_aniso_label
_atom_site_aniso_U_11
_atom_site_aniso_U_22
_atom_site_aniso_U_33
_atom_site_aniso_U_12
_atom_site_aniso_U_13
_atom_site_aniso_U_23
O1 0.071(3) 0.067(3) 0.038(2) 0.022(2) 0.016(2) -0.002(2)
N1 0.054(3) 0.047(3) 0.040(3) 0.010(3) 0.015(2) -0.002(2)
C1 0.038(3) 0.038(4) 0.057(4) -0.006(3) 0.006(3) -0.005(3)
C2 0.052(4) 0.055(4) 0.067(4) 0.000(4) 0.018(3) 0.002(4)
C3 0.043(4) 0.053(5) 0.101(6) 0.005(4) 0.018(4) 0.003(4)
C4 0.057(5) 0.056(5) 0.098(6) 0.010(4) 0.001(4) 0.020(5)
C5 0.080(6) 0.070(6) 0.080(5) 0.009(5) 0.006(4) 0.023(5)
C6 0.067(4) 0.058(5) 0.054(4) 0.007(4) 0.007(3) 0.009(4)
C7 0.046(4) 0.035(4) 0.037(3) -0.004(3) 0.007(3) 0.000(3)
C8 0.051(3) 0.035(4) 0.036(3) 0.006(3) 0.014(3) -0.001(3)
C9 0.086(6) 0.099(7) 0.121(7) 0.037(5) 0.051(5) 0.005(6)
C9' 0.041(18) 0.040(19) 0.040(18) 0.000(5) 0.013(7) 0.001(5)
O2 0.079(3) 0.062(3) 0.037(2) 0.012(2) 0.023(2) 0.008(2)

loop_
_atom_type_symbol
_atom_type_description
_atom_type_scat_dispersion_real
_atom_type_scat_dispersion_imag
_atom_type_scat_source
C C 0.0033 0.0016 'International Tables Vol C Tables 4.2.6.8 and 6.1.1.4'
H H 0.0000 0.0000 'International Tables Vol C Tables 4.2.6.8 and 6.1.1.4'
N N 0.0061 0.0033 'International Tables Vol C Tables 4.2.6.8 and 6.1.1.4'
O O 0.0106 0.0060 'International Tables Vol C Tables 4.2.6.8 and 6.1.1.4'

loop_
_geom_angle_atom_site_label_1
_geom_angle_atom_site_label_2
_geom_angle_atom_site_label_3
_geom_angle_site_symmetry_1
_geom_angle_site_symmetry_3
_geom_angle
_geom_angle_publ_flag
C7 N1 C1 . . 130.1(5) ?
C7 N1 H1N . . 115.0 ?
C1 N1 H1N . . 115.0 ?
C2 C1 C6 . . 119.1(6) ?
C2 C1 N1 . . 123.6(5) ?
C6 C1 N1 . . 117.2(5) ?
C1 C2 C3 . . 120.6(6) ?
C1 C2 H2 . . 119.7 ?
C3 C2 H2 . . 119.7 ?
C4 C3 C2 . . 119.2(6) ?
C4 C3 C9 . . 121.1(7) ?
C2 C3 C9 . . 119.7(7) ?
C5 C4 C3 . . 120.1(7) ?
C5 C4 H4 . . 119.9 ?
C3 C4 H4 . . 119.9 ?
C4 C5 C6 . . 121.5(7) ?
C4 C5 H5 . . 119.2 ?
C6 C5 H5 . . 119.2 ?
C5 C6 C1 . . 119.4(6) ?
C5 C6 H6 . . 120.3 ?
C1 C6 H6 . . 120.3 ?
O1 C7 N1 . . 122.8(5) ?
O1 C7 C8 . . 123.2(5) ?
N1 C7 C8 . . 114.0(5) ?
C8 C8 C7 3_566 . 113.5(5) ?
C8 C8 H8A 3_566 . 108.9 ?
C7 C8 H8A . . 108.9 ?
C8 C8 H8B 3_566 . 108.9 ?
C7 C8 H8B . . 108.9 ?
H8A C8 H8B . . 107.7 ?
C3 C9 H9A . . 109.5 ?
C3 C9 H9B . . 109.5 ?
H9A C9 H9B . . 109.5 ?
C3 C9 H9C . . 109.5 ?
H9A C9 H9C . . 109.5 ?
H9B C9 H9C . . 109.5 ?
H9'A C9' H9'B . . 109.5 ?
H9'A C9' H9'C . . 109.5 ?
H9'B C9' H9'C . . 109.5 ?
H21 O2 H22 . . 112.4 ?

loop_
_geom_bond_atom_site_label_1
_geom_bond_atom_site_label_2
_geom_bond_site_symmetry_2
_geom_bond_distance
_geom_bond_publ_flag
O1 C7 . 1.219(5) ?
N1 C7 . 1.340(6) ?
N1 C1 . 1.409(6) ?
N1 H1N . 0.8600 ?
C1 C2 . 1.378(7) ?
C1 C6 . 1.385(7) ?
C2 C3 . 1.398(8) ?
C2 H2 . 0.9300 ?
C3 C4 . 1.368(8) ?
C3 C9 . 1.466(8) ?
C4 C5 . 1.358(8) ?
C4 H4 . 0.9300 ?
C5 C6 . 1.375(8) ?
C5 H5 . 0.9300 ?
C6 H6 . 0.9300 ?
C7 C8 . 1.509(6) ?
C8 C8 3_566 1.492(8) ?
C8 H8A . 0.9700 ?
C8 H8B . 0.9700 ?
C9 H9A . 0.9600 ?
C9 H9B . 0.9600 ?
C9 H9C . 0.9600 ?
C9' H9'A . 0.9600 ?
C9' H9'B . 0.9600 ?
C9' H9'C . 0.9600 ?
O2 H21 . 0.8235 ?
O2 H22 . 0.8398 ?

loop_
_geom_hbond_atom_site_label_D
_geom_hbond_atom_site_label_H
_geom_hbond_atom_site_label_A
_geom_hbond_site_symmetry_A
_geom_hbond_distance_DH
_geom_hbond_distance_HA
_geom_hbond_distance_DA
_geom_hbond_angle_DHA
N1 H1N O2 4_566 0.86 2.10 2.946(6) 169.1
O2 H21 O2 2 0.82 2.08 2.836(4) 152.7
O2 H22 O1 . 0.84 1.87 2.713(5) 177.6

loop_
_geom_torsion_atom_site_label_1
_geom_torsion_atom_site_label_2
_geom_torsion_atom_site_label_3
_geom_torsion_atom_site_label_4
_geom_torsion_site_symmetry_1
_geom_torsion_site_symmetry_2
_geom_torsion_site_symmetry_3
_geom_torsion_site_symmetry_4
_geom_torsion
_geom_torsion_publ_flag
C7 N1 C1 C2 . . . . 5.4(9) ?
C7 N1 C1 C6 . . . . -173.6(5) ?
C6 C1 C2 C3 . . . . -0.3(8) ?
N1 C1 C2 C3 . . . . -179.4(5) ?
C1 C2 C3 C4 . . . . 0.1(9) ?
C1 C2 C3 C9 . . . . 179.4(6) ?
C2 C3 C4 C5 . . . . 0.8(10) ?
C9 C3 C4 C5 . . . . -178.5(7) ?
C3 C4 C5 C6 . . . . -1.5(11) ?
C4 C5 C6 C1 . . . . 1.3(10) ?
C2 C1 C6 C5 . . . . -0.4(9) ?
N1 C1 C6 C5 . . . . 178.7(5) ?
C1 N1 C7 O1 . . . . -1.5(9) ?
C1 N1 C7 C8 . . . . 177.3(5) ?
O1 C7 C8 C8 . . . 3_566 -5.3(9) ?
N1 C7 C8 C8 . . . 3_566 175.9(6) ?
